data_7041751
loop_
_publ_author_name
'Mel'nikova, S. V.'
'Molokeev, M. S.'
'Laptash, N. M.'
'Pogoreltsev, E. I.'
'Misyul, S. V.'
'Flerov, I. N.'

_publ_section_title
;
 Sequence of phase transitions in (NH4)3SiF7.
;
_journal_issue 8
_journal_name_full 'Dalton transactions (Cambridge, England : 2003)'
_journal_page_first 2609
_journal_page_last 2617
_journal_paper_doi 10.1039/c6dt04874a
_journal_volume 46
_journal_year 2017
_chemical_formula_moiety 'F6 Si, F, 3(N)'
_chemical_formula_sum 'F7 N3 Si'
_chemical_formula_weight 203.12
_space_group_IT_number 127
_symmetry_cell_setting tetragonal
_symmetry_space_group_name_Hall '-P 4 2ab'
_symmetry_space_group_name_H-M 'P 4/m b m'
_cell_angle_alpha 90
_cell_angle_beta 90
_cell_angle_gamma 90
_cell_formula_units_Z 2
_cell_length_a 8.07501(21)
_cell_length_b 8.07501(21)
_cell_length_c 5.86133(17)
_cell_measurement_reflns_used 104
_cell_measurement_temperature 303
_cell_measurement_theta_max 60.0022272
_cell_measurement_theta_min 2.5
_cell_volume 382.193(18)
_diffrn_ambient_temperature 303
_diffrn_measurement_device_type
;
D8 ADVANCE Bruker
;
_diffrn_radiation_monochromator none
_diffrn_radiation_probe x-ray
_diffrn_radiation_type
;
 Cu K\a~1~~2~
;
_exptl_absorpt_coefficient_mu 3.650
_exptl_crystal_density_diffrn 1.764809
_pd_char_colour
;
colourless
;
_pd_meas_2theta_range_inc 0.0160352
_pd_meas_2theta_range_max 120.004454
_pd_meas_2theta_range_min 5
_pd_meas_scan_method step
_pd_proc_ls_pref_orient_corr
;
Anisotropic model of PO. Spherical harmonics 4 ordrer.
 Jarvinen (1993). Application of symmetrized harmonics expansion to correction
of the preferred orientation effect. - J. Appl. Cryst. 26 p525-531.
;
_pd_proc_ls_profile_function PearsonVII
_pd_proc_ls_prof_R_factor 7.718
_pd_proc_ls_prof_wR_expected 3.832
_pd_proc_ls_prof_wR_factor 10.202
_pd_proc_number_of_points 7172
_pd_spec_mount_mode reflection
_refine_ls_goodness_of_fit_all 2.662
_refine_ls_R_I_factor 4.74
_refine_ls_shift/su_max 0.01000
_cod_data_source_file c6dt04874a4.cif
_cod_data_source_block a
_cod_depositor_comments 'Adding full bibliography for 7041748--7041751.cif.'
_cod_original_cell_volume 382.192(23)
_cod_original_sg_symbol_Hall
;
-P 4 2ab
;
_cod_original_sg_symbol_H-M P4/mbm
_cod_original_formula_sum
;
F7 N3 Si
;
_cod_database_code 7041751

loop_
_symmetry_equiv_pos_as_xyz
'x, y, z'
'-x, -y, -z'
'-x, -y, z'
'-x+1/2, y+1/2, -z'
'-x+1/2, y+1/2, z'
'-y, x, -z'
'-y, x, z'
'-y+1/2, -x+1/2, -z'
'-y+1/2, -x+1/2, z'
'y, -x, -z'
'y, -x, z'
'y+1/2, x+1/2, -z'
'y+1/2, x+1/2, z'
'x, y, -z'
'x+1/2, -y+1/2, -z'
'x+1/2, -y+1/2, z'

loop_
_atom_site_label
_atom_site_type_symbol
_atom_site_fract_x
_atom_site_fract_y
_atom_site_fract_z
_atom_site_occupancy
_atom_site_B_iso_or_equiv
Si1 Si 0 0.5 0 1 3.36(29)
F1 F 0 0 0.5 1 8.04(30)
F2 F 0.35784(36) 0.85784(36) 0 1 8.04(30)
F3 F 0.09982(24) 0.59982(24) 0.20504(54) 1 8.04(30)
N1 N 0 0 0 1 3.83(34)
N2 N 0.29804(40) 0.79804(40) 0.5 1 3.83(34)

loop_
_diffrn_radiation_wavelength
_diffrn_radiation_wavelength_wt
1.5406 1.0000
1.5443 0.5000

loop_
_geom_angle_atom_site_label_1
_geom_angle_atom_site_label_2
_geom_angle_atom_site_label_3
_geom_angle
_geom_angle_site_symmetry_1
_geom_angle_site_symmetry_3
F2 Si1 F3 90.1(97) 4_545 1_555
F3 Si1 F3 86.97(13) 1_555 3_565

loop_
_geom_bond_atom_site_label_1
_geom_bond_atom_site_label_2
_geom_bond_distance
_geom_bond_site_symmetry_2
Si1 F2 1.6234(29) 4_545
Si1 F3 1.6564(27) .
